data_4309328
loop_
_publ_author_name
'K. R. Justin Thomas'
'Marappan Velusamy'
'Jiann T. Lin'
'Chin-Hsiung Chien'
'Yu-Tai Tao'
'Yuh S. Wen'
'Ya-Hui Hu'
'Pi-Tai Chou'

_publ_section_title
;
Efficient Red-Emitting Cyclometalated Iridium(III) Complexes Containing
Lepidine-Based Ligands
;
_journal_name_full 'Inorganic Chemistry'
_journal_page_first 5677
_journal_page_last 5685
_journal_paper_doi 10.1021/ic050385s
_journal_volume 44
_journal_year 2005
_chemical_formula_sum 'C41 H41 Ir N4 O2'
_chemical_formula_weight 813.98
_chemical_name_systematic
;
 ?
;
_space_group_IT_number 14
_symmetry_cell_setting monoclinic
_symmetry_space_group_name_Hall '-P 2yn'
_symmetry_space_group_name_H-M 'P 1 21/n 1'
_atom_sites_solution_hydrogens geom
_atom_sites_solution_primary direct
_atom_sites_solution_secondary difmap
_audit_creation_method SHELXL-97
_cell_angle_alpha 90.00
_cell_angle_beta 106.0040(10)
_cell_angle_gamma 90.00
_cell_formula_units_Z 4
_cell_length_a 14.0518(3)
_cell_length_b 17.3248(4)
_cell_length_c 14.8368(3)
_cell_measurement_reflns_used 6741
_cell_measurement_temperature 293(2)
_cell_measurement_theta_max 25.14
_cell_measurement_theta_min 2.62
_cell_volume 3471.95(13)
_computing_cell_refinement 'Bruker SMART'
_computing_data_collection 'Bruker SMART'
_computing_data_reduction 'Bruker SAINT'
_computing_molecular_graphics 'Ortep-3 for Windows (Farrugia, 1997)'
_computing_publication_material 'WinGX publication routines (Farrugia, 1999)'
_computing_structure_refinement 'SHELXL-97 (Sheldrick, 1997)'
_computing_structure_solution 'SHELXS-97 (Sheldrick, 1990)'
_diffrn_ambient_temperature 293(2)
_diffrn_measured_fraction_theta_full 0.989
_diffrn_measured_fraction_theta_max 0.989
_diffrn_measurement_device_type 'CCD area detector'
_diffrn_measurement_method 'phi and omega scans'
_diffrn_radiation_monochromator graphite
_diffrn_radiation_source 'fine-focus sealed tube'
_diffrn_radiation_type MoK\a
_diffrn_radiation_wavelength 0.71073
_diffrn_reflns_av_R_equivalents 0.0303
_diffrn_reflns_av_sigmaI/netI 0.0185
_diffrn_reflns_limit_h_max 16
_diffrn_reflns_limit_h_min -16
_diffrn_reflns_limit_k_max 20
_diffrn_reflns_limit_k_min 0
_diffrn_reflns_limit_l_max 17
_diffrn_reflns_limit_l_min 0
_diffrn_reflns_number 6075
_diffrn_reflns_theta_full 25.03
_diffrn_reflns_theta_max 25.03
_diffrn_reflns_theta_min 1.77
_exptl_absorpt_coefficient_mu 3.887
_exptl_absorpt_correction_T_max 0.5413
_exptl_absorpt_correction_T_min 0.3351
_exptl_absorpt_correction_type none
_exptl_crystal_colour red
_exptl_crystal_density_diffrn 1.557
_exptl_crystal_density_meas 0
_exptl_crystal_density_method 'not measured'
_exptl_crystal_description plate
_exptl_crystal_F_000 1632
_exptl_crystal_size_max 0.36
_exptl_crystal_size_mid 0.20
_exptl_crystal_size_min 0.18
_refine_diff_density_max 2.375
_refine_diff_density_min -1.739
_refine_diff_density_rms 0.477
_refine_ls_extinction_coef 0.0078(4)
_refine_ls_extinction_expression Fc^*^=kFc[1+0.001xFc^2^\l^3^/sin(2\q)]^-1/4^
_refine_ls_extinction_method SHELXL
_refine_ls_goodness_of_fit_ref 1.225
_refine_ls_hydrogen_treatment mixed
_refine_ls_matrix_type full
_refine_ls_number_parameters 442
_refine_ls_number_reflns 6075
_refine_ls_number_restraints 0
_refine_ls_restrained_S_all 1.225
_refine_ls_R_factor_all 0.0510
_refine_ls_R_factor_gt 0.0328
_refine_ls_shift/su_max 0.104
_refine_ls_shift/su_mean 0.002
_refine_ls_structure_factor_coef Fsqd
_refine_ls_weighting_details 'calc w=1/[\s^2^(Fo^2^)+(0.0840P)^2^+0.4890P] where P=(Fo^2^+2Fc^2^)/3'
_refine_ls_weighting_scheme calc
_refine_ls_wR_factor_gt 0.0839
_refine_ls_wR_factor_ref 0.1261
_reflns_number_gt 4982
_reflns_number_total 6075
_reflns_threshold_expression >2sigma(I)
_cod_data_source_file ic050385ssi20050315_014625.cif
_cod_data_source_block i6190
_cod_depositor_comments
;
The following automatic conversions were performed:
'_symmetry_cell_setting' value 'Monoclinic' changed to 'monoclinic'
according to '/home/saulius/struct/CIF-dictionaries/cif_core.dic'
dictionary named 'cif_core.dic' version 2.4.1 from 2010-06-29.

Automatic conversion script
Id: cif_fix_enum 1527 2010-12-29 10:47:43Z saulius 
;
_cod_database_code 4309328

loop_
_symmetry_equiv_pos_as_xyz
'x, y, z'
'-x+1/2, y+1/2, -z+1/2'
'-x, -y, -z'
'x-1/2, -y-1/2, z-1/2'

loop_
_atom_site_label
_atom_site_type_symbol
_atom_site_fract_x
_atom_site_fract_y
_atom_site_fract_z
_atom_site_U_iso_or_equiv
_atom_site_adp_type
_atom_site_occupancy
_atom_site_symmetry_multiplicity
_atom_site_calc_flag
_atom_site_refinement_flags
_atom_site_disorder_assembly
_atom_site_disorder_group
C1 C 0.8300(5) 0.4069(4) 0.3422(4) 0.0510(16) Uani 1 1 d . . .
C2 C 0.9277(5) 0.4277(4) 0.3767(5) 0.0628(19) Uani 1 1 d . . .
H2 H 0.9394 0.4801 0.3881 0.075 Uiso 1 1 calc R . .
C3 C 1.0107(5) 0.3815(4) 0.3968(4) 0.0514(16) Uani 1 1 d . . .
C4 C 0.7519(5) 0.4681(4) 0.3215(6) 0.078(2) Uani 1 1 d . . .
H4A H 0.7064 0.4586 0.2612 0.117 Uiso 1 1 calc R . .
H4B H 0.7823 0.5177 0.3213 0.117 Uiso 1 1 calc R . .
H4C H 0.7169 0.4672 0.3687 0.117 Uiso 1 1 calc R . .
C5 C 1.1124(5) 0.4197(5) 0.4256(5) 0.070(2) Uani 1 1 d . . .
H5A H 1.1528 0.3950 0.4809 0.105 Uiso 1 1 calc R . .
H5B H 1.1052 0.4734 0.4384 0.105 Uiso 1 1 calc R . .
H5C H 1.1433 0.4148 0.3757 0.105 Uiso 1 1 calc R . .
C11 C 0.7633(4) 0.2320(3) 0.1520(4) 0.0354(13) Uani 1 1 d . . .
C12 C 0.7263(5) 0.2519(4) 0.0558(4) 0.0431(14) Uani 1 1 d . . .
H12 H 0.6591 0.2460 0.0266 0.052 Uiso 1 1 calc R . .
C13 C 0.7853(5) 0.2790(4) 0.0061(4) 0.0465(15) Uani 1 1 d . . .
C14 C 0.8878(5) 0.2891(4) 0.0526(4) 0.0436(14) Uani 1 1 d . . .
C15 C 0.9579(5) 0.3117(4) 0.0053(5) 0.0558(18) Uani 1 1 d . . .
H15 H 0.9373 0.3218 -0.0587 0.067 Uiso 1 1 calc R . .
C16 C 1.0562(5) 0.3188(5) 0.0529(5) 0.066(2) Uani 1 1 d . . .
H16 H 1.1014 0.3339 0.0209 0.080 Uiso 1 1 calc R . .
C17 C 1.0240(5) 0.2832(4) 0.1968(5) 0.0503(16) Uani 1 1 d . . .
H17 H 1.0466 0.2754 0.2612 0.060 Uiso 1 1 calc R . .
C18 C 1.0887(5) 0.3036(5) 0.1484(5) 0.0595(19) Uani 1 1 d . . .
H18 H 1.1557 0.3076 0.1795 0.071 Uiso 1 1 calc R . .
C19 C 0.9223(5) 0.2737(3) 0.1504(5) 0.0377(14) Uani 1 1 d . . .
C20 C 0.7434(5) 0.2975(5) -0.0964(4) 0.067(2) Uani 1 1 d . . .
H20A H 0.6726 0.3007 -0.1111 0.100 Uiso 1 1 calc R . .
H20B H 0.7615 0.2576 -0.1335 0.100 Uiso 1 1 calc R . .
H20C H 0.7695 0.3460 -0.1101 0.100 Uiso 1 1 calc R . .
C21 C 0.7593(4) 0.1754(3) 0.3002(4) 0.0359(12) Uani 1 1 d . . .
C22 C 0.7070(4) 0.1911(3) 0.2047(4) 0.0374(12) Uani 1 1 d . . .
C23 C 0.6115(4) 0.1618(4) 0.1673(4) 0.0411(14) Uani 1 1 d . . .
H23 H 0.5770 0.1738 0.1059 0.049 Uiso 1 1 calc R . .
C24 C 0.5675(4) 0.1154(4) 0.2203(4) 0.0446(14) Uani 1 1 d . . .
H24 H 0.5036 0.0970 0.1946 0.054 Uiso 1 1 calc R . .
C25 C 0.6186(4) 0.0959(3) 0.3123(4) 0.0432(13) Uani 1 1 d . . .
C26 C 0.7140(4) 0.1268(4) 0.3507(4) 0.0424(13) Uani 1 1 d . . .
H26 H 0.7479 0.1143 0.4121 0.051 Uiso 1 1 calc R . .
C27 C 0.4777(5) 0.0166(5) 0.3224(5) 0.077(2) Uani 1 1 d . . .
H27A H 0.4345 0.0572 0.2912 0.116 Uiso 1 1 calc R . .
H27B H 0.4519 -0.0057 0.3700 0.116 Uiso 1 1 calc R . .
H27C H 0.4819 -0.0223 0.2777 0.116 Uiso 1 1 calc R . .
C28 C 0.6382(6) 0.0043(5) 0.4392(6) 0.086(3) Uani 1 1 d . . .
H28A H 0.6813 -0.0274 0.4148 0.128 Uiso 1 1 calc R . .
H28B H 0.5985 -0.0279 0.4671 0.128 Uiso 1 1 calc R . .
H28C H 0.6770 0.0387 0.4857 0.128 Uiso 1 1 calc R . .
C31 C 0.9790(4) 0.1616(4) 0.5203(4) 0.0421(13) Uani 1 1 d . . .
C32 C 1.0175(5) 0.1523(4) 0.6177(4) 0.0511(16) Uani 1 1 d . . .
H32 H 1.0691 0.1176 0.6402 0.061 Uiso 1 1 calc R . .
C33 C 0.9817(5) 0.1925(4) 0.6798(4) 0.0507(16) Uani 1 1 d . . .
C34 C 0.8982(5) 0.2415(4) 0.6429(5) 0.0466(16) Uani 1 1 d . . .
C35 C 0.8517(6) 0.2851(5) 0.7004(5) 0.0600(19) Uani 1 1 d . . .
H35 H 0.8764 0.2820 0.7652 0.072 Uiso 1 1 calc R . .
C36 C 0.7732(5) 0.3307(5) 0.6635(5) 0.067(2) Uani 1 1 d . . .
H36 H 0.7448 0.3591 0.7027 0.081 Uiso 1 1 calc R . .
C37 C 0.7348(5) 0.3353(5) 0.5676(5) 0.0634(19) Uani 1 1 d . . .
H37 H 0.6794 0.3660 0.5428 0.076 Uiso 1 1 calc R . .
C38 C 0.7760(5) 0.2962(5) 0.5089(5) 0.0522(16) Uani 1 1 d . . .
H38 H 0.7481 0.2993 0.4444 0.063 Uiso 1 1 calc R . .
C39 C 0.8613(5) 0.2505(4) 0.5454(5) 0.0419(14) Uani 1 1 d . . .
C40 C 1.0291(5) 0.1865(5) 0.7838(4) 0.065(2) Uani 1 1 d . . .
H40A H 0.9835 0.1629 0.8132 0.098 Uiso 1 1 calc R . .
H40B H 1.0460 0.2372 0.8094 0.098 Uiso 1 1 calc R . .
H40C H 1.0879 0.1556 0.7951 0.098 Uiso 1 1 calc R . .
C41 C 0.9684(4) 0.1409(4) 0.3582(4) 0.0404(13) Uani 1 1 d . . .
C42 C 1.0139(4) 0.1197(4) 0.4523(4) 0.0447(14) Uani 1 1 d . . .
C43 C 1.0811(5) 0.0612(4) 0.4721(4) 0.0566(17) Uani 1 1 d . . .
H43 H 1.1094 0.0472 0.5343 0.068 Uiso 1 1 calc R . .
C44 C 1.1079(5) 0.0226(4) 0.4027(5) 0.0606(18) Uani 1 1 d . . .
H44 H 1.1549 -0.0165 0.4182 0.073 Uiso 1 1 calc R . .
C45 C 1.0647(5) 0.0416(4) 0.3070(5) 0.0548(16) Uani 1 1 d . . .
C46 C 0.9942(4) 0.1004(4) 0.2881(4) 0.0475(14) Uani 1 1 d . . .
H46 H 0.9634 0.1129 0.2259 0.057 Uiso 1 1 calc R . .
C47 C 1.0463(7) 0.0199(6) 0.1383(5) 0.091(3) Uani 1 1 d . . .
H47A H 1.0494 0.0745 0.1285 0.137 Uiso 1 1 calc R . .
H47B H 0.9784 0.0037 0.1220 0.137 Uiso 1 1 calc R . .
H47C H 1.0804 -0.0068 0.0997 0.137 Uiso 1 1 calc R . .
C48 C 1.1822(6) -0.0411(6) 0.2536(6) 0.090(3) Uani 1 1 d . . .
H48A H 1.2373 -0.0085 0.2829 0.135 Uiso 1 1 calc R . .
H48B H 1.1900 -0.0605 0.1955 0.135 Uiso 1 1 calc R . .
H48C H 1.1794 -0.0836 0.2944 0.135 Uiso 1 1 calc R . .
Ir1 Ir 0.883448(15) 0.233974(13) 0.342923(14) 0.03393(14) Uani 1 1 d . . .
N1 N 0.8583(4) 0.2478(3) 0.1998(4) 0.0356(11) Uani 1 1 d . . .
N2 N 0.9065(4) 0.2127(3) 0.4851(3) 0.0381(11) Uani 1 1 d . . .
N3 N 0.5756(4) 0.0480(3) 0.3652(4) 0.0568(14) Uani 1 1 d . . .
N4 N 1.0928(5) 0.0022(4) 0.2360(4) 0.078(2) Uani 1 1 d . . .
O1 O 0.7970(3) 0.3396(3) 0.3244(3) 0.0437(10) Uani 1 1 d . . .
O2 O 1.0118(3) 0.3080(3) 0.3927(3) 0.0466(10) Uani 1 1 d . . .

loop_
_atom_site_aniso_label
_atom_site_aniso_U_11
_atom_site_aniso_U_22
_atom_site_aniso_U_33
_atom_site_aniso_U_23
_atom_site_aniso_U_13
_atom_site_aniso_U_12
C1 0.058(4) 0.040(4) 0.055(4) 0.006(3) 0.018(3) 0.000(3)
C2 0.061(4) 0.040(4) 0.084(5) -0.001(4) 0.014(4) -0.004(3)
C3 0.056(4) 0.053(4) 0.042(3) 0.003(3) 0.007(3) -0.007(3)
C4 0.059(4) 0.049(5) 0.122(7) 0.002(5) 0.018(4) 0.000(4)
C5 0.055(4) 0.071(5) 0.075(5) 0.008(4) 0.004(4) -0.017(4)
C11 0.036(3) 0.037(3) 0.030(3) -0.001(2) 0.005(2) 0.002(2)
C12 0.039(3) 0.056(4) 0.030(3) 0.001(3) 0.003(3) 0.003(3)
C13 0.052(4) 0.053(4) 0.032(3) 0.003(3) 0.008(3) 0.009(3)
C14 0.051(4) 0.045(3) 0.038(3) 0.003(3) 0.019(3) 0.005(3)
C15 0.061(4) 0.064(5) 0.047(4) 0.011(3) 0.022(3) 0.006(3)
C16 0.063(4) 0.075(5) 0.073(5) 0.008(4) 0.040(4) -0.003(4)
C17 0.045(3) 0.061(4) 0.045(4) 0.001(3) 0.013(3) -0.004(3)
C18 0.044(3) 0.074(6) 0.063(4) 0.005(4) 0.019(3) -0.005(4)
C19 0.043(3) 0.037(4) 0.035(3) 0.003(2) 0.014(3) 0.003(2)
C20 0.062(4) 0.100(6) 0.037(4) 0.011(4) 0.010(3) 0.006(4)
C21 0.041(3) 0.034(3) 0.031(3) -0.002(2) 0.006(2) 0.000(2)
C22 0.036(3) 0.042(3) 0.032(3) -0.002(2) 0.005(2) 0.000(2)
C23 0.037(3) 0.050(4) 0.032(3) -0.006(2) 0.001(2) 0.002(2)
C24 0.037(3) 0.054(4) 0.043(3) -0.008(3) 0.011(3) -0.005(3)
C25 0.046(3) 0.039(3) 0.046(3) 0.000(3) 0.016(3) -0.001(3)
C26 0.047(3) 0.048(4) 0.031(3) 0.003(3) 0.008(2) -0.005(3)
C27 0.073(5) 0.096(6) 0.067(5) -0.003(4) 0.026(4) -0.042(5)
C28 0.086(6) 0.072(6) 0.104(7) 0.035(5) 0.034(5) -0.008(5)
C31 0.045(3) 0.040(3) 0.036(3) 0.003(3) 0.004(2) -0.005(3)
C32 0.058(4) 0.055(4) 0.036(3) 0.007(3) 0.005(3) 0.003(3)
C33 0.057(4) 0.056(4) 0.034(3) 0.005(3) 0.004(3) -0.012(3)
C34 0.045(4) 0.055(4) 0.039(4) -0.002(3) 0.010(3) -0.013(3)
C35 0.064(5) 0.084(5) 0.035(4) -0.005(4) 0.019(3) -0.012(4)
C36 0.068(4) 0.086(6) 0.055(4) -0.011(4) 0.029(4) 0.005(4)
C37 0.062(4) 0.074(5) 0.060(4) 0.000(4) 0.026(4) 0.009(4)
C38 0.054(4) 0.060(4) 0.044(4) 0.006(3) 0.016(3) -0.001(3)
C39 0.044(4) 0.049(4) 0.033(4) -0.002(3) 0.012(3) -0.008(3)
C40 0.075(5) 0.076(6) 0.038(4) 0.007(3) 0.006(3) -0.004(4)
C41 0.039(3) 0.039(3) 0.041(3) 0.000(3) 0.007(3) 0.000(3)
C42 0.049(3) 0.042(4) 0.040(3) 0.003(3) 0.006(3) 0.004(3)
C43 0.060(4) 0.060(4) 0.044(4) 0.009(3) 0.004(3) 0.014(3)
C44 0.058(4) 0.059(4) 0.055(4) 0.003(3) 0.000(3) 0.017(3)
C45 0.059(4) 0.050(4) 0.056(4) -0.005(3) 0.016(3) 0.007(3)
C46 0.047(3) 0.049(4) 0.044(3) 0.000(3) 0.007(3) 0.002(3)
C47 0.111(7) 0.103(7) 0.070(5) -0.005(5) 0.044(5) 0.027(6)
C48 0.075(5) 0.093(7) 0.103(7) -0.012(6) 0.029(5) 0.024(5)
Ir1 0.03481(18) 0.0364(2) 0.02775(18) 0.00144(8) 0.00394(11) -0.00105(9)
N1 0.036(3) 0.042(3) 0.027(3) 0.001(2) 0.006(2) -0.001(2)
N2 0.034(2) 0.045(3) 0.033(3) 0.002(2) 0.005(2) -0.004(2)
N3 0.057(3) 0.060(4) 0.056(3) 0.011(3) 0.019(3) -0.012(3)
N4 0.097(5) 0.079(5) 0.059(4) -0.011(3) 0.021(3) 0.031(4)
O1 0.046(2) 0.040(3) 0.044(2) 0.0020(19) 0.0099(19) 0.0021(19)
O2 0.042(2) 0.051(3) 0.041(2) -0.001(2) 0.0026(18) -0.007(2)

loop_
_atom_type_symbol
_atom_type_description
_atom_type_scat_dispersion_real
_atom_type_scat_dispersion_imag
_atom_type_scat_source
C C 0.0033 0.0016 'International Tables Vol C Tables 4.2.6.8 and 6.1.1.4'
H H 0.0000 0.0000 'International Tables Vol C Tables 4.2.6.8 and 6.1.1.4'
N N 0.0061 0.0033 'International Tables Vol C Tables 4.2.6.8 and 6.1.1.4'
O O 0.0106 0.0060 'International Tables Vol C Tables 4.2.6.8 and 6.1.1.4'
Ir Ir -1.4442 7.9887 'International Tables Vol C Tables 4.2.6.8 and 6.1.1.4'

loop_
_geom_angle_atom_site_label_1
_geom_angle_atom_site_label_2
_geom_angle_atom_site_label_3
_geom_angle
_geom_angle_site_symmetry_1
_geom_angle_site_symmetry_3
_geom_angle_publ_flag
O1 C1 C2 126.5(6) . . ?
O1 C1 C4 114.0(6) . . ?
C2 C1 C4 119.4(6) . . ?
C3 C2 C1 128.8(7) . . ?
C3 C2 H2 115.6 . . ?
C1 C2 H2 115.6 . . ?
O2 C3 C2 126.2(6) . . ?
O2 C3 C5 115.1(6) . . ?
C2 C3 C5 118.7(7) . . ?
C1 C4 H4A 109.5 . . ?
C1 C4 H4B 109.5 . . ?
H4A C4 H4B 109.5 . . ?
C1 C4 H4C 109.5 . . ?
H4A C4 H4C 109.5 . . ?
H4B C4 H4C 109.5 . . ?
C3 C5 H5A 109.5 . . ?
C3 C5 H5B 109.5 . . ?
H5A C5 H5B 109.5 . . ?
C3 C5 H5C 109.5 . . ?
H5A C5 H5C 109.5 . . ?
H5B C5 H5C 109.5 . . ?
N1 C11 C12 120.7(5) . . ?
N1 C11 C22 115.1(5) . . ?
C12 C11 C22 124.1(5) . . ?
C13 C12 C11 122.0(6) . . ?
C13 C12 H12 119.0 . . ?
C11 C12 H12 119.0 . . ?
C12 C13 C14 118.3(6) . . ?
C12 C13 C20 120.2(6) . . ?
C14 C13 C20 121.5(6) . . ?
C15 C14 C13 123.0(6) . . ?
C15 C14 C19 118.0(6) . . ?
C13 C14 C19 119.0(6) . . ?
C16 C15 C14 120.7(6) . . ?
C16 C15 H15 119.7 . . ?
C14 C15 H15 119.7 . . ?
C15 C16 C18 120.6(6) . . ?
C15 C16 H16 119.7 . . ?
C18 C16 H16 119.7 . . ?
C18 C17 C19 120.6(6) . . ?
C18 C17 H17 119.7 . . ?
C19 C17 H17 119.7 . . ?
C17 C18 C16 120.8(6) . . ?
C17 C18 H18 119.6 . . ?
C16 C18 H18 119.6 . . ?
N1 C19 C17 119.8(6) . . ?
N1 C19 C14 120.9(6) . . ?
C17 C19 C14 119.3(6) . . ?
C13 C20 H20A 109.5 . . ?
C13 C20 H20B 109.5 . . ?
H20A C20 H20B 109.5 . . ?
C13 C20 H20C 109.5 . . ?
H20A C20 H20C 109.5 . . ?
H20B C20 H20C 109.5 . . ?
C26 C21 C22 117.4(5) . . ?
C26 C21 Ir1 129.4(4) . . ?
C22 C21 Ir1 113.0(4) . . ?
C23 C22 C21 120.0(5) . . ?
C23 C22 C11 125.0(5) . . ?
C21 C22 C11 114.9(5) . . ?
C24 C23 C22 121.0(5) . . ?
C24 C23 H23 119.5 . . ?
C22 C23 H23 119.5 . . ?
C23 C24 C25 120.4(5) . . ?
C23 C24 H24 119.8 . . ?
C25 C24 H24 119.8 . . ?
N3 C25 C24 120.6(5) . . ?
N3 C25 C26 120.8(5) . . ?
C24 C25 C26 118.5(5) . . ?
C21 C26 C25 122.5(5) . . ?
C21 C26 H26 118.7 . . ?
C25 C26 H26 118.7 . . ?
N3 C27 H27A 109.5 . . ?
N3 C27 H27B 109.5 . . ?
H27A C27 H27B 109.5 . . ?
N3 C27 H27C 109.5 . . ?
H27A C27 H27C 109.5 . . ?
H27B C27 H27C 109.5 . . ?
N3 C28 H28A 109.5 . . ?
N3 C28 H28B 109.5 . . ?
H28A C28 H28B 109.5 . . ?
N3 C28 H28C 109.5 . . ?
H28A C28 H28C 109.5 . . ?
H28B C28 H28C 109.5 . . ?
N2 C31 C32 120.8(6) . . ?
N2 C31 C42 115.4(5) . . ?
C32 C31 C42 123.7(6) . . ?
C33 C32 C31 122.0(6) . . ?
C33 C32 H32 119.0 . . ?
C31 C32 H32 119.0 . . ?
C32 C33 C34 117.6(6) . . ?
C32 C33 C40 121.2(6) . . ?
C34 C33 C40 121.2(6) . . ?
C39 C34 C33 119.5(6) . . ?
C39 C34 C35 117.2(7) . . ?
C33 C34 C35 123.3(6) . . ?
C36 C35 C34 121.9(7) . . ?
C36 C35 H35 119.0 . . ?
C34 C35 H35 119.0 . . ?
C35 C36 C37 119.9(7) . . ?
C35 C36 H36 120.1 . . ?
C37 C36 H36 120.1 . . ?
C38 C37 C36 121.4(7) . . ?
C38 C37 H37 119.3 . . ?
C36 C37 H37 119.3 . . ?
C37 C38 C39 120.1(6) . . ?
C37 C38 H38 119.9 . . ?
C39 C38 H38 119.9 . . ?
N2 C39 C34 120.3(6) . . ?
N2 C39 C38 120.3(6) . . ?
C34 C39 C38 119.4(6) . . ?
C33 C40 H40A 109.5 . . ?
C33 C40 H40B 109.5 . . ?
H40A C40 H40B 109.5 . . ?
C33 C40 H40C 109.5 . . ?
H40A C40 H40C 109.5 . . ?
H40B C40 H40C 109.5 . . ?
C46 C41 C42 118.0(6) . . ?
C46 C41 Ir1 127.0(4) . . ?
C42 C41 Ir1 114.7(4) . . ?
C43 C42 C41 120.3(6) . . ?
C43 C42 C31 125.2(5) . . ?
C41 C42 C31 114.4(5) . . ?
C42 C43 C44 121.4(6) . . ?
C42 C43 H43 119.3 . . ?
C44 C43 H43 119.3 . . ?
C43 C44 C45 120.7(6) . . ?
C43 C44 H44 119.7 . . ?
C45 C44 H44 119.7 . . ?
C46 C45 N4 122.5(6) . . ?
C46 C45 C44 117.1(6) . . ?
N4 C45 C44 120.5(6) . . ?
C41 C46 C45 122.6(6) . . ?
C41 C46 H46 118.7 . . ?
C45 C46 H46 118.7 . . ?
N4 C47 H47A 109.5 . . ?
N4 C47 H47B 109.5 . . ?
H47A C47 H47B 109.5 . . ?
N4 C47 H47C 109.5 . . ?
H47A C47 H47C 109.5 . . ?
H47B C47 H47C 109.5 . . ?
N4 C48 H48A 109.5 . . ?
N4 C48 H48B 109.5 . . ?
H48A C48 H48B 109.5 . . ?
N4 C48 H48C 109.5 . . ?
H48A C48 H48C 109.5 . . ?
H48B C48 H48C 109.5 . . ?
C21 Ir1 C41 94.0(2) . . ?
C21 Ir1 N1 81.0(2) . . ?
C41 Ir1 N1 98.0(2) . . ?
C21 Ir1 N2 96.5(2) . . ?
C41 Ir1 N2 79.6(2) . . ?
N1 Ir1 N2 176.35(19) . . ?
C21 Ir1 O2 174.4(2) . . ?
C41 Ir1 O2 91.3(2) . . ?
N1 Ir1 O2 99.89(18) . . ?
N2 Ir1 O2 82.93(17) . . ?
C21 Ir1 O1 88.8(2) . . ?
C41 Ir1 O1 176.77(19) . . ?
N1 Ir1 O1 80.85(18) . . ?
N2 Ir1 O1 101.74(18) . . ?
O2 Ir1 O1 85.91(15) . . ?
C11 N1 C19 118.6(5) . . ?
C11 N1 Ir1 112.2(4) . . ?
C19 N1 Ir1 129.0(4) . . ?
C31 N2 C39 119.4(5) . . ?
C31 N2 Ir1 113.7(4) . . ?
C39 N2 Ir1 126.6(4) . . ?
C25 N3 C28 118.8(5) . . ?
C25 N3 C27 118.9(5) . . ?
C28 N3 C27 116.7(6) . . ?
C45 N4 C48 122.5(6) . . ?
C45 N4 C47 120.4(6) . . ?
C48 N4 C47 115.3(6) . . ?
C1 O1 Ir1 126.5(4) . . ?
C3 O2 Ir1 125.9(4) . . ?

loop_
_geom_bond_atom_site_label_1
_geom_bond_atom_site_label_2
_geom_bond_distance
_geom_bond_site_symmetry_2
_geom_bond_publ_flag
C1 O1 1.256(8) . ?
C1 C2 1.375(10) . ?
C1 C4 1.495(9) . ?
C2 C3 1.378(9) . ?
C2 H2 0.9300 . ?
C3 O2 1.275(8) . ?
C3 C5 1.526(9) . ?
C4 H4A 0.9600 . ?
C4 H4B 0.9600 . ?
C4 H4C 0.9600 . ?
C5 H5A 0.9600 . ?
C5 H5B 0.9600 . ?
C5 H5C 0.9600 . ?
C11 N1 1.356(8) . ?
C11 C12 1.420(9) . ?
C11 C22 1.442(8) . ?
C12 C13 1.337(9) . ?
C12 H12 0.9300 . ?
C13 C14 1.426(9) . ?
C13 C20 1.507(8) . ?
C14 C15 1.413(9) . ?
C14 C19 1.423(9) . ?
C15 C16 1.372(10) . ?
C15 H15 0.9300 . ?
C16 C18 1.389(9) . ?
C16 H16 0.9300 . ?
C17 C18 1.351(9) . ?
C17 C19 1.414(9) . ?
C17 H17 0.9300 . ?
C18 H18 0.9300 . ?
C19 N1 1.382(8) . ?
C20 H20A 0.9600 . ?
C20 H20B 0.9600 . ?
C20 H20C 0.9600 . ?
C21 C26 1.394(8) . ?
C21 C22 1.430(7) . ?
C21 Ir1 1.965(5) . ?
C22 C23 1.398(7) . ?
C23 C24 1.385(8) . ?
C23 H23 0.9300 . ?
C24 C25 1.397(8) . ?
C24 H24 0.9300 . ?
C25 N3 1.389(7) . ?
C25 C26 1.409(8) . ?
C26 H26 0.9300 . ?
C27 N3 1.452(8) . ?
C27 H27A 0.9600 . ?
C27 H27B 0.9600 . ?
C27 H27C 0.9600 . ?
C28 N3 1.421(9) . ?
C28 H28A 0.9600 . ?
C28 H28B 0.9600 . ?
C28 H28C 0.9600 . ?
C31 N2 1.342(8) . ?
C31 C32 1.405(8) . ?
C31 C42 1.436(8) . ?
C32 C33 1.358(9) . ?
C32 H32 0.9300 . ?
C33 C34 1.429(10) . ?
C33 C40 1.506(8) . ?
C34 C39 1.405(10) . ?
C34 C35 1.426(11) . ?
C35 C36 1.344(11) . ?
C35 H35 0.9300 . ?
C36 C37 1.377(10) . ?
C36 H36 0.9300 . ?
C37 C38 1.355(9) . ?
C37 H37 0.9300 . ?
C38 C39 1.414(10) . ?
C38 H38 0.9300 . ?
C39 N2 1.395(9) . ?
C40 H40A 0.9600 . ?
C40 H40B 0.9600 . ?
C40 H40C 0.9600 . ?
C41 C46 1.384(8) . ?
C41 C42 1.414(8) . ?
C41 Ir1 1.982(6) . ?
C42 C43 1.361(9) . ?
C43 C44 1.365(9) . ?
C43 H43 0.9300 . ?
C44 C45 1.420(9) . ?
C44 H44 0.9300 . ?
C45 C46 1.394(9) . ?
C45 N4 1.401(8) . ?
C46 H46 0.9300 . ?
C47 N4 1.450(10) . ?
C47 H47A 0.9600 . ?
C47 H47B 0.9600 . ?
C47 H47C 0.9600 . ?
C48 N4 1.423(9) . ?
C48 H48A 0.9600 . ?
C48 H48B 0.9600 . ?
C48 H48C 0.9600 . ?
Ir1 N1 2.068(5) . ?
Ir1 N2 2.077(5) . ?
Ir1 O2 2.170(4) . ?
Ir1 O1 2.171(4) . ?
